data_7133370
loop_
_publ_author_name
'Spielvogel, Kyle D.'
'Campbell, Emily J.'
'Chowdhury, Sabyasachi Roy'
'Benner, Florian'
'Demir, Selvan'
'Hatzis, Gillian P.'
'Petras, Hayley R.'
'Sembukuttiarachchige, Dunya'
'Shepherd, James J.'
'Thomas, Christine M.'
'Vlaisavljevich, Bess'
'Daly, Scott R.'

_publ_section_title
;
 Modulation of Fe-Fe distance and spin in diiron complexes using
 tetradentate ligands with different flanking donors.
;
_journal_issue 64
_journal_name_full 'Chemical communications (Cambridge, England)'
_journal_page_first 8399
_journal_page_last 8402
_journal_paper_doi 10.1039/d4cc02522a
_journal_volume 60
_journal_year 2024
_chemical_formula_moiety '2(C44 H48 Fe2 N8), C6 H6'
_chemical_formula_sum 'C94 H102 Fe4 N16'
_chemical_formula_weight 1679.31
_space_group_crystal_system triclinic
_space_group_IT_number 2
_space_group_name_Hall '-P 1'
_space_group_name_H-M_alt 'P -1'
_atom_sites_solution_hydrogens geom
_atom_sites_solution_primary dual
_audit_creation_date 2023-06-14
_audit_creation_method
;
Olex2 1.5
(compiled 2023.03.06 svn.rbb2c1857 for OlexSys, GUI svn.r6748)
;
_audit_update_record
;
2024-05-22 deposited with the CCDC.	2024-07-11 downloaded from the CCDC.
;
_cell_angle_alpha 68.265(17)
_cell_angle_beta 89.15(2)
_cell_angle_gamma 87.363(15)
_cell_formula_units_Z 2
_cell_length_a 14.495(4)
_cell_length_b 17.190(5)
_cell_length_c 20.268(7)
_cell_measurement_reflns_used 9743
_cell_measurement_temperature 150.15
_cell_measurement_theta_max 26.265
_cell_measurement_theta_min 2.374
_cell_volume 4686(3)
_computing_molecular_graphics 'Olex2 1.5 (Dolomanov et al., 2009)'
_computing_publication_material 'Olex2 1.5 (Dolomanov et al., 2009)'
_computing_structure_refinement 'SHELXL 2016/4 (Sheldrick, 2015)'
_computing_structure_solution 'SHELXT 2018/2 (Sheldrick, 2018)'
_diffrn_ambient_temperature 150.15
_diffrn_measured_fraction_theta_full 0.997
_diffrn_measured_fraction_theta_max 0.978
_diffrn_measurement_device_type 'Bruker D8-Venture Duo'
_diffrn_radiation_type MoK\a
_diffrn_radiation_wavelength 0.71073
_diffrn_reflns_av_R_equivalents 0.1601
_diffrn_reflns_av_unetI/netI 0.2034
_diffrn_reflns_Laue_measured_fraction_full 0.997
_diffrn_reflns_Laue_measured_fraction_max 0.978
_diffrn_reflns_limit_h_max 14
_diffrn_reflns_limit_h_min -18
_diffrn_reflns_limit_k_max 19
_diffrn_reflns_limit_k_min -21
_diffrn_reflns_limit_l_max 25
_diffrn_reflns_limit_l_min -25
_diffrn_reflns_number 67764
_diffrn_reflns_point_group_measured_fraction_full 0.997
_diffrn_reflns_point_group_measured_fraction_max 0.978
_diffrn_reflns_theta_full 25.242
_diffrn_reflns_theta_max 26.595
_diffrn_reflns_theta_min 1.899
_exptl_absorpt_coefficient_mu 0.658
_exptl_absorpt_correction_T_max 1.0000
_exptl_absorpt_correction_T_min 0.8126
_exptl_absorpt_correction_type multi-scan
_exptl_absorpt_process_details
;
SADABS-2016/2 (Bruker,2016/2) was used for absorption correction.
wR2(int) was 0.1621 before and 0.0796 after correction.
The Ratio of minimum to maximum transmission is 0.8126.
The \l/2 correction factor is Not present.
;
_exptl_crystal_colour black
_exptl_crystal_density_diffrn 1.190
_exptl_crystal_description 'irregular prism-like'
_exptl_crystal_F_000 1764
_exptl_crystal_size_max 0.14
_exptl_crystal_size_mid 0.08
_exptl_crystal_size_min 0.04
_refine_diff_density_max 2.425
_refine_diff_density_min -0.729
_refine_diff_density_rms 0.121
_refine_ls_extinction_method none
_refine_ls_goodness_of_fit_ref 1.009
_refine_ls_hydrogen_treatment constr
_refine_ls_matrix_type full
_refine_ls_number_parameters 1043
_refine_ls_number_reflns 19187
_refine_ls_number_restraints 0
_refine_ls_restrained_S_all 1.009
_refine_ls_R_factor_all 0.1858
_refine_ls_R_factor_gt 0.0985
_refine_ls_shift/su_max 0.000
_refine_ls_shift/su_mean 0.000
_refine_ls_structure_factor_coef Fsqd
_refine_ls_weighting_details 'w=1/[\s^2^(Fo^2^)+(0.1411P)^2^] where P=(Fo^2^+2Fc^2^)/3'
_refine_ls_weighting_scheme calc
_refine_ls_wR_factor_gt 0.2482
_refine_ls_wR_factor_ref 0.2968
_reflns_Friedel_coverage 0.000
_reflns_number_gt 9051
_reflns_number_total 19187
_reflns_threshold_expression 'I > 2\s(I)'
_cod_data_source_file d4cc02522a2.cif
_cod_data_source_block dal2216
_cod_depositor_comments 'Adding full bibliography for 7133367--7133370.cif.'
_cod_database_code 7133370
_shelx_shelxl_version_number 2016/4
_shelx_space_group_comment
;
The symmetry employed for this shelxl refinement is uniquely defined
by the following loop, which should always be used as a source of
symmetry information in preference to the above space-group names.
They are only intended as comments.
;
_shelx_estimated_absorpt_t_max 0.974
_shelx_estimated_absorpt_t_min 0.914
_olex2_refinement_description
;
1. Fixed Uiso
 At 1.2 times of:
  All C(H) groups
 At 1.5 times of:
  All C(H,H,H) groups
2.a Aromatic/amide H refined with riding coordinates:
 C4(H4), C5(H5), C6(H6), C7(H7), C10(H10), C11(H11), C12(H12), C13(H13),
 C16(H16), C17(H17), C18(H18), C19(H19), C26(H26), C27(H27), C28(H28), C29(H29),
  C32(H32), C33(H33), C34(H34), C35(H35), C38(H38), C39(H39), C40(H40),
 C41(H41), C48(H48), C49(H49), C50(H50), C51(H51), C54(H54), C55(H55), C56(H56),
  C57(H57), C60(H60), C61(H61), C62(H62), C63(H63), C70(H70), C71(H71),
 C72(H72), C73(H73), C76(H76), C77(H77), C78(H78), C79(H79), C82(H82), C83(H83),
  C84(H84), C85(H85), C89(H89), C90(H90), C91(H91), C92(H92), C93(H93), C94(H94)
2.b Idealised Me refined as rotating group:
 C1(H1A,H1B,H1C), C2(H2A,H2B,H2C), C21(H21A,H21B,H21C), C22(H22A,H22B,H22C),
 C23(H23A,H23B,H23C), C24(H24A,H24B,H24C), C43(H43A,H43B,H43C), C44(H44A,H44B,
 H44C), C45(H45A,H45B,H45C), C46(H46A,H46B,H46C), C65(H65A,H65B,H65C), C66(H66A,
 H66B,H66C), C67(H67A,H67B,H67C), C68(H68A,H68B,H68C), C87(H87A,H87B,H87C),
 C88(H88A,H88B,H88C)
;
_smtbx_masks_void_probe_radius 1.2
_smtbx_masks_void_truncation_radius 1.2
_olex2_submission_special_instructions 'No special instructions were received'

loop_
_space_group_symop_operation_xyz
'x, y, z'
'-x, -y, -z'

loop_
_atom_site_label
_atom_site_type_symbol
_atom_site_fract_x
_atom_site_fract_y
_atom_site_fract_z
_atom_site_U_iso_or_equiv
_atom_site_adp_type
_atom_site_occupancy
_atom_site_site_symmetry_order
_atom_site_calc_flag
_atom_site_refinement_flags_posn
_atom_site_refinement_flags_adp
_atom_site_refinement_flags_occupancy
_atom_site_disorder_assembly
_atom_site_disorder_group
Fe1 Fe 0.24065(7) 0.66930(6) -0.04777(5) 0.0315(3) Uani 1 1 d . . . . .
Fe2 Fe 0.36029(7) 0.75669(6) -0.01149(5) 0.0300(3) Uani 1 1 d . . . . .
N11 N 0.2726(4) 0.6017(4) -0.1216(3) 0.0367(15) Uani 1 1 d . . . . .
N12 N 0.2814(4) 0.5580(3) 0.0196(3) 0.0297(13) Uani 1 1 d . . . . .
N13 N 0.2745(4) 0.6905(3) 0.0674(3) 0.0297(13) Uani 1 1 d . . . . .
N14 N 0.3335(4) 0.8541(4) 0.0309(3) 0.0345(14) Uani 1 1 d . . . . .
N21 N 0.5099(4) 0.7093(4) 0.0179(3) 0.0323(14) Uani 1 1 d . . . . .
N22 N 0.4263(4) 0.8076(4) -0.1019(3) 0.0348(14) Uani 1 1 d . . . . .
N23 N 0.2373(3) 0.7935(4) -0.1039(3) 0.0305(13) Uani 1 1 d . . . . .
N24 N 0.0942(4) 0.6881(4) -0.0388(3) 0.0309(13) Uani 1 1 d . . . . .
C1 C 0.3759(5) 0.6057(5) -0.1297(4) 0.045(2) Uani 1 1 d . . . . .
H1A H 0.393438 0.663985 -0.143443 0.067 Uiso 1 1 calc R U . . .
H1B H 0.395865 0.584374 -0.166497 0.067 Uiso 1 1 calc R U . . .
H1C H 0.405524 0.571451 -0.084507 0.067 Uiso 1 1 calc R U . . .
C2 C 0.2302(6) 0.6325(5) -0.1933(4) 0.050(2) Uani 1 1 d . . . . .
H2A H 0.163217 0.626639 -0.188899 0.074 Uiso 1 1 calc R U . . .
H2B H 0.255904 0.599640 -0.220287 0.074 Uiso 1 1 calc R U . . .
H2C H 0.243413 0.691675 -0.218179 0.074 Uiso 1 1 calc R U . . .
C3 C 0.2499(4) 0.5163(4) -0.0778(4) 0.0327(17) Uani 1 1 d . . . . .
C4 C 0.2221(5) 0.4584(5) -0.1060(4) 0.0390(19) Uani 1 1 d . . . . .
H4 H 0.219178 0.473562 -0.156037 0.047 Uiso 1 1 calc R U . . .
C5 C 0.1986(5) 0.3786(5) -0.0613(5) 0.048(2) Uani 1 1 d . . . . .
H5 H 0.180733 0.338797 -0.080482 0.058 Uiso 1 1 calc R U . . .
C6 C 0.2016(5) 0.3574(5) 0.0122(5) 0.046(2) Uani 1 1 d . . . . .
H6 H 0.186646 0.302722 0.043097 0.055 Uiso 1 1 calc R U . . .
C7 C 0.2261(5) 0.4152(4) 0.0397(4) 0.0367(18) Uani 1 1 d . . . . .
H7 H 0.223466 0.401129 0.089667 0.044 Uiso 1 1 calc R U . . .
C8 C 0.2554(5) 0.4957(5) -0.0045(4) 0.0347(17) Uani 1 1 d . . . . .
C9 C 0.3140(4) 0.5407(4) 0.0893(4) 0.0312(16) Uani 1 1 d . . . . .
C10 C 0.3587(5) 0.4676(5) 0.1322(4) 0.0385(18) Uani 1 1 d . . . . .
H10 H 0.369506 0.424386 0.114001 0.046 Uiso 1 1 calc R U . . .
C11 C 0.3886(5) 0.4532(5) 0.1998(4) 0.0376(18) Uani 1 1 d . . . . .
H11 H 0.417847 0.400997 0.227814 0.045 Uiso 1 1 calc R U . . .
C12 C 0.3749(5) 0.5179(5) 0.2268(4) 0.0378(18) Uani 1 1 d . . . . .
H12 H 0.392983 0.508766 0.274028 0.045 Uiso 1 1 calc R U . . .
C13 C 0.3353(5) 0.5941(5) 0.1845(4) 0.0336(17) Uani 1 1 d . . . . .
H13 H 0.327642 0.637982 0.202277 0.040 Uiso 1 1 calc R U . . .
C14 C 0.3058(4) 0.6075(4) 0.1143(3) 0.0276(15) Uani 1 1 d . . . . .
C15 C 0.2290(4) 0.7444(5) 0.0972(3) 0.0285(16) Uani 1 1 d . . . . .
C16 C 0.1594(5) 0.7159(5) 0.1501(4) 0.0360(18) Uani 1 1 d . . . . .
H16 H 0.144775 0.658536 0.169323 0.043 Uiso 1 1 calc R U . . .
C17 C 0.1125(5) 0.7752(6) 0.1734(4) 0.050(2) Uani 1 1 d . . . . .
H17 H 0.065619 0.757004 0.208274 0.060 Uiso 1 1 calc R U . . .
C18 C 0.1329(5) 0.8577(6) 0.1470(5) 0.048(2) Uani 1 1 d . . . . .
H18 H 0.099170 0.896368 0.162618 0.058 Uiso 1 1 calc R U . . .
C19 C 0.2007(5) 0.8844(5) 0.0990(4) 0.045(2) Uani 1 1 d . . . . .
H19 H 0.215206 0.941801 0.081513 0.054 Uiso 1 1 calc R U . . .
C20 C 0.2503(5) 0.8285(5) 0.0744(4) 0.0371(18) Uani 1 1 d . . . . .
C21 C 0.4096(5) 0.8586(5) 0.0775(4) 0.0394(18) Uani 1 1 d . . . . .
H21A H 0.418026 0.804533 0.116954 0.059 Uiso 1 1 calc R U . . .
H21B H 0.394018 0.902513 0.096269 0.059 Uiso 1 1 calc R U . . .
H21C H 0.466809 0.871691 0.049989 0.059 Uiso 1 1 calc R U . . .
C22 C 0.3240(5) 0.9362(4) -0.0291(4) 0.043(2) Uani 1 1 d . . . . .
H22A H 0.379541 0.944849 -0.058662 0.065 Uiso 1 1 calc R U . . .
H22B H 0.316220 0.981142 -0.010402 0.065 Uiso 1 1 calc R U . . .
H22C H 0.269934 0.936808 -0.057777 0.065 Uiso 1 1 calc R U . . .
C23 C 0.5387(5) 0.6753(5) 0.0933(4) 0.0391(18) Uani 1 1 d . . . . .
H23A H 0.529679 0.718871 0.113376 0.059 Uiso 1 1 calc R U . . .
H23B H 0.604110 0.656971 0.096675 0.059 Uiso 1 1 calc R U . . .
H23C H 0.501505 0.627444 0.119726 0.059 Uiso 1 1 calc R U . . .
C24 C 0.5283(5) 0.6425(4) -0.0120(4) 0.0377(18) Uani 1 1 d . . . . .
H24A H 0.487637 0.596073 0.010817 0.057 Uiso 1 1 calc R U . . .
H24B H 0.592879 0.621917 -0.003168 0.057 Uiso 1 1 calc R U . . .
H24C H 0.516515 0.665766 -0.063285 0.057 Uiso 1 1 calc R U . . .
C25 C 0.5553(5) 0.7841(4) -0.0265(4) 0.0314(16) Uani 1 1 d . . . . .
C26 C 0.6385(5) 0.8081(5) -0.0050(4) 0.0375(18) Uani 1 1 d . . . . .
H26 H 0.666502 0.774368 0.038997 0.045 Uiso 1 1 calc R U . . .
C27 C 0.6796(5) 0.8823(5) -0.0493(4) 0.047(2) Uani 1 1 d . . . . .
H27 H 0.735932 0.898714 -0.036109 0.056 Uiso 1 1 calc R U . . .
C28 C 0.6359(5) 0.9306(5) -0.1125(5) 0.050(2) Uani 1 1 d . . . . .
H28 H 0.662843 0.980796 -0.142546 0.060 Uiso 1 1 calc R U . . .
C29 C 0.5542(5) 0.9076(5) -0.1330(4) 0.0387(18) Uani 1 1 d . . . . .
H29 H 0.526132 0.942848 -0.176567 0.046 Uiso 1 1 calc R U . . .
C30 C 0.5114(4) 0.8336(4) -0.0913(4) 0.0343(17) Uani 1 1 d . . . . .
C31 C 0.3839(5) 0.8345(4) -0.1687(4) 0.0326(17) Uani 1 1 d . . . . .
C32 C 0.4302(5) 0.8602(5) -0.2344(4) 0.0422(19) Uani 1 1 d . . . . .
H32 H 0.495733 0.860892 -0.234650 0.051 Uiso 1 1 calc R U . . .
C33 C 0.3844(6) 0.8842(5) -0.2980(5) 0.053(2) Uani 1 1 d . . . . .
H33 H 0.417728 0.900662 -0.341355 0.064 Uiso 1 1 calc R U . . .
C34 C 0.2867(5) 0.8840(6) -0.2982(4) 0.051(2) Uani 1 1 d . . . . .
H34 H 0.254049 0.902066 -0.341977 0.061 Uiso 1 1 calc R U . . .
C35 C 0.2400(5) 0.8582(4) -0.2360(4) 0.0369(18) Uani 1 1 d . . . . .
H35 H 0.174450 0.858371 -0.236855 0.044 Uiso 1 1 calc R U . . .
C36 C 0.2862(4) 0.8308(4) -0.1695(3) 0.0302(16) Uani 1 1 d . . . . .
C37 C 0.1499(4) 0.8294(4) -0.0951(4) 0.0295(16) Uani 1 1 d . . . . .
C38 C 0.1298(4) 0.9177(4) -0.1238(4) 0.0343(17) Uani 1 1 d . . . . .
H38 H 0.171752 0.954066 -0.155695 0.041 Uiso 1 1 calc R U . . .
C39 C 0.0514(5) 0.9493(5) -0.1055(4) 0.046(2) Uani 1 1 d . . . . .
H39 H 0.040255 1.008394 -0.124945 0.055 Uiso 1 1 calc R U . . .
C40 C -0.0137(5) 0.9015(5) -0.0604(5) 0.052(2) Uani 1 1 d . . . . .
H40 H -0.065863 0.926420 -0.045705 0.063 Uiso 1 1 calc R U . . .
C41 C 0.0008(5) 0.8140(5) -0.0371(4) 0.0420(19) Uani 1 1 d . . . . .
H41 H -0.044658 0.778228 -0.009025 0.050 Uiso 1 1 calc R U . . .
C42 C 0.0815(5) 0.7801(4) -0.0551(4) 0.0310(16) Uani 1 1 d . . . . .
C43 C 0.0455(5) 0.6695(5) -0.0960(4) 0.0358(17) Uani 1 1 d . . . . .
H43A H 0.067839 0.705788 -0.142643 0.054 Uiso 1 1 calc R U . . .
H43B H -0.021180 0.679968 -0.092901 0.054 Uiso 1 1 calc R U . . .
H43C H 0.058057 0.610690 -0.089724 0.054 Uiso 1 1 calc R U . . .
C44 C 0.0606(5) 0.6348(4) 0.0311(4) 0.0385(18) Uani 1 1 d . . . . .
H44A H 0.081513 0.576533 0.041105 0.058 Uiso 1 1 calc R U . . .
H44B H -0.007047 0.638896 0.031483 0.058 Uiso 1 1 calc R U . . .
H44C H 0.084835 0.653359 0.067466 0.058 Uiso 1 1 calc R U . . .
Fe3 Fe 0.24826(7) 1.32798(6) -0.43916(5) 0.0311(3) Uani 1 1 d . . . . .
Fe4 Fe 0.37058(7) 1.23828(6) -0.34230(5) 0.0305(3) Uani 1 1 d . . . . .
N31 N 0.1018(4) 1.3177(4) -0.4235(3) 0.0339(14) Uani 1 1 d . . . . .
N32 N 0.2492(4) 1.2025(3) -0.4104(3) 0.0286(13) Uani 1 1 d . . . . .
N33 N 0.4393(4) 1.1767(4) -0.3923(3) 0.0346(14) Uani 1 1 d . . . . .
N34 N 0.5218(4) 1.2795(4) -0.3436(3) 0.0343(14) Uani 1 1 d . . . . .
N41 N 0.2765(4) 1.3884(4) -0.5566(3) 0.0370(15) Uani 1 1 d . . . . .
N42 N 0.2881(4) 1.4389(4) -0.4467(3) 0.0326(14) Uani 1 1 d . . . . .
N43 N 0.2846(4) 1.3148(4) -0.3125(3) 0.0311(13) Uani 1 1 d . . . . .
N44 N 0.3410(4) 1.1484(4) -0.2355(3) 0.0327(14) Uani 1 1 d . . . . .
C45 C 0.4177(5) 1.1478(5) -0.1871(4) 0.043(2) Uani 1 1 d . . . . .
H45A H 0.474062 1.123067 -0.200010 0.064 Uiso 1 1 calc R U . . .
H45B H 0.401089 1.114617 -0.137957 0.064 Uiso 1 1 calc R U . . .
H45C H 0.428475 1.205409 -0.191508 0.064 Uiso 1 1 calc R U . . .
C46 C 0.3352(5) 1.0629(4) -0.2368(4) 0.0409(19) Uani 1 1 d . . . . .
H46A H 0.281076 1.061240 -0.264567 0.061 Uiso 1 1 calc R U . . .
H46B H 0.329411 1.022294 -0.188111 0.061 Uiso 1 1 calc R U . . .
H46C H 0.391147 1.048899 -0.258486 0.061 Uiso 1 1 calc R U . . .
C47 C 0.2583(5) 1.1835(5) -0.2142(4) 0.0332(17) Uani 1 1 d . . . . .
C48 C 0.2049(5) 1.1371(5) -0.1571(4) 0.0393(19) Uani 1 1 d . . . . .
H48 H 0.217885 1.078378 -0.135860 0.047 Uiso 1 1 calc R U . . .
C49 C 0.1339(5) 1.1720(6) -0.1297(4) 0.047(2) Uani 1 1 d . . . . .
H49 H 0.098663 1.138573 -0.090372 0.056 Uiso 1 1 calc R U . . .
C50 C 0.1160(5) 1.2571(6) -0.1617(4) 0.044(2) Uani 1 1 d . . . . .
H50 H 0.068694 1.283099 -0.143050 0.052 Uiso 1 1 calc R U . . .
C51 C 0.1659(5) 1.3060(5) -0.2208(4) 0.0371(18) Uani 1 1 d . . . . .
H51 H 0.151388 1.364458 -0.242199 0.044 Uiso 1 1 calc R U . . .
C52 C 0.2367(4) 1.2700(5) -0.2489(4) 0.0315(16) Uani 1 1 d . . . . .
C53 C 0.3126(4) 1.3957(4) -0.3203(3) 0.0274(15) Uani 1 1 d . . . . .
C54 C 0.3431(5) 1.4129(5) -0.2620(4) 0.0361(17) Uani 1 1 d . . . . .
H54 H 0.336552 1.372321 -0.215397 0.043 Uiso 1 1 calc R U . . .
C55 C 0.3823(5) 1.4875(5) -0.2709(4) 0.0422(19) Uani 1 1 d . . . . .
H55 H 0.402149 1.497999 -0.230625 0.051 Uiso 1 1 calc R U . . .
C56 C 0.3929(5) 1.5469(5) -0.3379(4) 0.0405(19) Uani 1 1 d . . . . .
H56 H 0.419527 1.598573 -0.343887 0.049 Uiso 1 1 calc R U . . .
C57 C 0.3648(5) 1.5313(5) -0.3962(4) 0.0394(18) Uani 1 1 d . . . . .
H57 H 0.376387 1.571221 -0.442268 0.047 Uiso 1 1 calc R U . . .
C58 C 0.3200(5) 1.4589(5) -0.3899(4) 0.0338(17) Uani 1 1 d . . . . .
C59 C 0.2587(4) 1.5011(4) -0.5112(4) 0.0307(16) Uani 1 1 d . . . . .
C60 C 0.2301(5) 1.5841(5) -0.5209(4) 0.042(2) Uani 1 1 d . . . . .
H60 H 0.230773 1.602323 -0.481956 0.051 Uiso 1 1 calc R U . . .
C61 C 0.2007(5) 1.6398(5) -0.5879(5) 0.051(2) Uani 1 1 d . . . . .
H61 H 0.182806 1.695930 -0.594152 0.061 Uiso 1 1 calc R U . . .
C62 C 0.1971(5) 1.6152(5) -0.6447(4) 0.048(2) Uani 1 1 d . . . . .
H62 H 0.178045 1.654245 -0.689934 0.057 Uiso 1 1 calc R U . . .
C63 C 0.2211(5) 1.5337(5) -0.6359(4) 0.0395(19) Uani 1 1 d . . . . .
H63 H 0.216608 1.516226 -0.674984 0.047 Uiso 1 1 calc R U . . .
C64 C 0.2520(4) 1.4761(4) -0.5701(4) 0.0326(17) Uani 1 1 d . . . . .
C65 C 0.3783(5) 1.3768(5) -0.5618(4) 0.0421(19) Uani 1 1 d . . . . .
H65A H 0.408993 1.396390 -0.528446 0.063 Uiso 1 1 calc R U . . .
H65B H 0.398344 1.409125 -0.610323 0.063 Uiso 1 1 calc R U . . .
H65C H 0.394697 1.317268 -0.550226 0.063 Uiso 1 1 calc R U . . .
C66 C 0.2348(6) 1.3548(6) -0.6070(4) 0.050(2) Uani 1 1 d . . . . .
H66A H 0.249621 1.294510 -0.591378 0.075 Uiso 1 1 calc R U . . .
H66B H 0.259839 1.383266 -0.654673 0.075 Uiso 1 1 calc R U . . .
H66C H 0.167634 1.364717 -0.608001 0.075 Uiso 1 1 calc R U . . .
C67 C 0.0645(5) 1.3788(5) -0.3913(4) 0.0434(19) Uani 1 1 d . . . . .
H67A H 0.090769 1.364066 -0.343673 0.065 Uiso 1 1 calc R U . . .
H67B H -0.002903 1.376540 -0.387930 0.065 Uiso 1 1 calc R U . . .
H67C H 0.081362 1.435636 -0.421214 0.065 Uiso 1 1 calc R U . . .
C68 C 0.0527(5) 1.3357(5) -0.4914(4) 0.0385(18) Uani 1 1 d . . . . .
H68A H 0.057657 1.394965 -0.521425 0.058 Uiso 1 1 calc R U . . .
H68B H -0.012535 1.323116 -0.481898 0.058 Uiso 1 1 calc R U . . .
H68C H 0.080451 1.300787 -0.515943 0.058 Uiso 1 1 calc R U . . .
C69 C 0.0908(5) 1.2295(5) -0.3786(4) 0.0332(17) Uani 1 1 d . . . . .
C70 C 0.0082(5) 1.2007(6) -0.3416(4) 0.048(2) Uani 1 1 d . . . . .
H70 H -0.039430 1.239854 -0.340031 0.057 Uiso 1 1 calc R U . . .
C71 C -0.0033(6) 1.1162(6) -0.3077(5) 0.061(3) Uani 1 1 d . . . . .
H71 H -0.058395 1.096587 -0.282229 0.073 Uiso 1 1 calc R U . . .
C72 C 0.0677(6) 1.0589(5) -0.3114(4) 0.052(2) Uani 1 1 d . . . . .
H72 H 0.059389 1.000390 -0.289779 0.063 Uiso 1 1 calc R U . . .
C73 C 0.1468(5) 1.0868(5) -0.3451(4) 0.048(2) Uani 1 1 d . . . . .
H73 H 0.193404 1.046632 -0.346205 0.058 Uiso 1 1 calc R U . . .
C74 C 0.1647(5) 1.1723(4) -0.3791(3) 0.0327(17) Uani 1 1 d . . . . .
C75 C 0.2985(5) 1.1569(5) -0.4457(4) 0.0369(18) Uani 1 1 d . . . . .
C76 C 0.2529(6) 1.1239(5) -0.4887(4) 0.048(2) Uani 1 1 d . . . . .
H76 H 0.187474 1.129670 -0.492011 0.057 Uiso 1 1 calc R U . . .
C77 C 0.3017(6) 1.0822(6) -0.5275(5) 0.060(3) Uani 1 1 d . . . . .
H77 H 0.269763 1.058051 -0.555303 0.072 Uiso 1 1 calc R U . . .
C78 C 0.3953(6) 1.0773(6) -0.5242(5) 0.063(3) Uani 1 1 d . . . . .
H78 H 0.429251 1.052084 -0.552011 0.076 Uiso 1 1 calc R U . . .
C79 C 0.4428(6) 1.1087(5) -0.4806(4) 0.049(2) Uani 1 1 d . . . . .
H79 H 0.508397 1.105541 -0.479958 0.059 Uiso 1 1 calc R U . . .
C80 C 0.3951(5) 1.1448(5) -0.4380(4) 0.0385(18) Uani 1 1 d . . . . .
C81 C 0.5255(4) 1.1465(5) -0.3617(4) 0.0355(17) Uani 1 1 d . . . . .
C82 C 0.5669(5) 1.0665(5) -0.3487(4) 0.047(2) Uani 1 1 d . . . . .
H82 H 0.536708 1.027985 -0.363710 0.056 Uiso 1 1 calc R U . . .
C83 C 0.6504(5) 1.0436(5) -0.3146(4) 0.049(2) Uani 1 1 d . . . . .
H83 H 0.678532 0.990503 -0.308955 0.059 Uiso 1 1 calc R U . . .
C84 C 0.6957(5) 1.0958(5) -0.2878(4) 0.050(2) Uani 1 1 d . . . . .
H84 H 0.752871 1.078471 -0.263366 0.060 Uiso 1 1 calc R U . . .
C85 C 0.6541(5) 1.1739(5) -0.2982(4) 0.047(2) Uani 1 1 d . . . . .
H85 H 0.683224 1.209946 -0.279814 0.056 Uiso 1 1 calc R U . . .
C86 C 0.5710(5) 1.2008(4) -0.3347(4) 0.0332(17) Uani 1 1 d . . . . .
C87 C 0.5340(5) 1.3408(5) -0.4169(4) 0.0399(19) Uani 1 1 d . . . . .
H87A H 0.522950 1.313884 -0.450856 0.060 Uiso 1 1 calc R U . . .
H87B H 0.597192 1.360311 -0.422537 0.060 Uiso 1 1 calc R U . . .
H87C H 0.490095 1.388591 -0.425609 0.060 Uiso 1 1 calc R U . . .
C88 C 0.5498(5) 1.3188(5) -0.2939(4) 0.043(2) Uani 1 1 d . . . . .
H88A H 0.506130 1.365341 -0.297280 0.065 Uiso 1 1 calc R U . . .
H88B H 0.611882 1.339899 -0.306105 0.065 Uiso 1 1 calc R U . . .
H88C H 0.549928 1.277104 -0.245314 0.065 Uiso 1 1 calc R U . . .
C89 C 0.0558(10) 1.5383(7) -0.3049(7) 0.096(4) Uani 1 1 d . . . . .
H89 H 0.096826 1.510403 -0.326791 0.115 Uiso 1 1 calc R U . . .
C90 C 0.0576(10) 1.6224(8) -0.3212(7) 0.101(5) Uani 1 1 d . . . . .
H90 H 0.104502 1.652184 -0.352333 0.121 Uiso 1 1 calc R U . . .
C91 C -0.0038(12) 1.6662(7) -0.2957(7) 0.107(5) Uani 1 1 d . . . . .
H91 H -0.004585 1.725712 -0.312288 0.129 Uiso 1 1 calc R U . . .
C92 C -0.0655(11) 1.6208(8) -0.2443(8) 0.110(5) Uani 1 1 d . . . . .
H92 H -0.103793 1.648673 -0.220727 0.133 Uiso 1 1 calc R U . . .
C93 C -0.0719(9) 1.5366(8) -0.2272(7) 0.096(4) Uani 1 1 d . . . . .
H93 H -0.119476 1.507200 -0.196591 0.115 Uiso 1 1 calc R U . . .
C94 C -0.0086(11) 1.4948(7) -0.2550(8) 0.117(5) Uani 1 1 d . . . . .
H94 H -0.009012 1.435481 -0.239721 0.141 Uiso 1 1 calc R U . . .

loop_
_atom_site_aniso_label
_atom_site_aniso_U_11
_atom_site_aniso_U_22
_atom_site_aniso_U_33
_atom_site_aniso_U_23
_atom_site_aniso_U_13
_atom_site_aniso_U_12
Fe1 0.0301(5) 0.0306(6) 0.0348(6) -0.0135(5) -0.0032(4) 0.0014(4)
Fe2 0.0324(5) 0.0324(6) 0.0274(5) -0.0135(5) 0.0036(4) -0.0044(4)
N11 0.038(3) 0.041(4) 0.034(3) -0.017(3) -0.003(3) -0.007(3)
N12 0.029(3) 0.032(3) 0.037(3) -0.023(3) 0.000(3) -0.001(3)
N13 0.036(3) 0.033(3) 0.022(3) -0.013(3) 0.005(2) 0.001(3)
N14 0.041(3) 0.031(3) 0.034(3) -0.015(3) -0.006(3) 0.003(3)
N21 0.031(3) 0.039(3) 0.031(3) -0.017(3) 0.006(3) -0.007(3)
N22 0.024(3) 0.041(4) 0.037(3) -0.011(3) -0.005(3) -0.003(3)
N23 0.023(3) 0.039(3) 0.032(3) -0.016(3) -0.004(2) 0.007(3)
N24 0.033(3) 0.035(3) 0.027(3) -0.015(3) -0.006(3) 0.002(3)
C1 0.032(4) 0.055(5) 0.051(5) -0.024(4) 0.008(4) 0.000(4)
C2 0.059(5) 0.064(6) 0.034(4) -0.030(4) 0.002(4) 0.010(4)
C3 0.025(4) 0.036(4) 0.041(4) -0.020(4) -0.003(3) 0.007(3)
C4 0.032(4) 0.051(5) 0.054(5) -0.043(4) -0.007(4) 0.006(4)
C5 0.048(5) 0.047(5) 0.065(6) -0.038(5) -0.006(4) 0.003(4)
C6 0.025(4) 0.043(5) 0.070(6) -0.022(4) 0.001(4) -0.006(3)
C7 0.029(4) 0.039(4) 0.047(5) -0.023(4) 0.005(3) 0.000(3)
C8 0.028(4) 0.043(4) 0.036(4) -0.019(4) -0.009(3) 0.008(3)
C9 0.026(4) 0.036(4) 0.033(4) -0.014(3) 0.005(3) -0.005(3)
C10 0.039(4) 0.047(5) 0.032(4) -0.017(4) 0.002(3) 0.000(4)
C11 0.028(4) 0.037(4) 0.042(5) -0.008(4) -0.005(3) 0.004(3)
C12 0.037(4) 0.047(5) 0.026(4) -0.009(4) -0.004(3) 0.003(4)
C13 0.034(4) 0.043(4) 0.027(4) -0.016(3) 0.006(3) -0.011(3)
C14 0.018(3) 0.042(4) 0.026(4) -0.017(3) 0.002(3) -0.002(3)
C15 0.023(3) 0.049(5) 0.019(3) -0.020(3) -0.007(3) 0.008(3)
C16 0.027(4) 0.059(5) 0.026(4) -0.021(4) -0.002(3) 0.002(3)
C17 0.031(4) 0.096(7) 0.036(4) -0.043(5) -0.005(3) 0.019(4)
C18 0.038(5) 0.055(6) 0.060(6) -0.032(5) -0.003(4) 0.018(4)
C19 0.046(5) 0.051(5) 0.041(5) -0.021(4) -0.010(4) 0.016(4)
C20 0.040(4) 0.038(4) 0.042(4) -0.026(4) -0.013(3) 0.013(3)
C21 0.036(4) 0.047(5) 0.043(5) -0.027(4) -0.008(3) 0.006(4)
C22 0.058(5) 0.028(4) 0.042(5) -0.010(4) -0.009(4) 0.000(4)
C23 0.035(4) 0.048(5) 0.032(4) -0.012(4) -0.001(3) 0.001(4)
C24 0.031(4) 0.033(4) 0.050(5) -0.017(4) 0.002(3) 0.000(3)
C25 0.037(4) 0.033(4) 0.027(4) -0.014(3) 0.008(3) -0.008(3)
C26 0.031(4) 0.042(4) 0.043(4) -0.020(4) 0.001(3) -0.003(3)
C27 0.038(4) 0.047(5) 0.061(6) -0.025(4) -0.008(4) -0.010(4)
C28 0.041(5) 0.042(5) 0.064(6) -0.017(4) 0.003(4) -0.005(4)
C29 0.033(4) 0.039(4) 0.043(5) -0.014(4) 0.001(3) -0.005(3)
C30 0.022(3) 0.040(4) 0.038(4) -0.012(4) 0.007(3) -0.002(3)
C31 0.031(4) 0.034(4) 0.029(4) -0.007(3) 0.003(3) -0.009(3)
C32 0.038(4) 0.055(5) 0.036(4) -0.019(4) 0.001(3) -0.005(4)
C33 0.053(5) 0.059(6) 0.044(5) -0.013(4) 0.008(4) -0.010(4)
C34 0.043(5) 0.075(6) 0.036(5) -0.021(4) 0.003(4) -0.003(4)
C35 0.033(4) 0.039(4) 0.041(4) -0.018(4) -0.005(3) -0.001(3)
C36 0.023(3) 0.035(4) 0.025(4) -0.002(3) 0.007(3) -0.002(3)
C37 0.028(4) 0.034(4) 0.030(4) -0.016(3) 0.004(3) 0.003(3)
C38 0.023(4) 0.031(4) 0.044(4) -0.008(3) -0.012(3) 0.005(3)
C39 0.043(5) 0.038(5) 0.051(5) -0.011(4) 0.000(4) 0.011(4)
C40 0.038(5) 0.060(6) 0.058(6) -0.024(5) 0.002(4) 0.021(4)
C41 0.030(4) 0.049(5) 0.041(5) -0.010(4) 0.004(3) -0.001(4)
C42 0.031(4) 0.031(4) 0.031(4) -0.011(3) 0.002(3) -0.001(3)
C43 0.038(4) 0.042(4) 0.031(4) -0.018(4) -0.011(3) 0.000(3)
C44 0.038(4) 0.033(4) 0.037(4) -0.004(3) 0.002(3) -0.003(3)
Fe3 0.0295(5) 0.0330(6) 0.0309(6) -0.0119(5) -0.0009(4) -0.0015(4)
Fe4 0.0317(5) 0.0337(6) 0.0272(5) -0.0131(5) 0.0013(4) 0.0017(4)
N31 0.032(3) 0.040(4) 0.034(3) -0.019(3) -0.005(3) 0.002(3)
N32 0.025(3) 0.035(3) 0.032(3) -0.019(3) 0.001(2) -0.002(2)
N33 0.029(3) 0.046(4) 0.032(3) -0.018(3) 0.007(3) 0.000(3)
N34 0.025(3) 0.048(4) 0.028(3) -0.012(3) -0.002(2) 0.000(3)
N41 0.037(3) 0.047(4) 0.028(3) -0.015(3) 0.005(3) -0.001(3)
N42 0.032(3) 0.038(3) 0.024(3) -0.006(3) -0.001(2) -0.007(3)
N43 0.037(3) 0.035(3) 0.026(3) -0.016(3) 0.001(3) 0.000(3)
N44 0.032(3) 0.035(3) 0.030(3) -0.011(3) -0.004(3) 0.001(3)
C45 0.037(4) 0.056(5) 0.032(4) -0.010(4) -0.006(3) -0.011(4)
C46 0.041(4) 0.037(4) 0.040(4) -0.009(4) -0.004(4) -0.001(3)
C47 0.028(4) 0.041(4) 0.032(4) -0.015(3) 0.001(3) -0.001(3)
C48 0.039(4) 0.043(5) 0.034(4) -0.011(4) -0.002(3) -0.006(4)
C49 0.047(5) 0.063(6) 0.029(4) -0.013(4) 0.012(4) -0.026(4)
C50 0.034(4) 0.074(6) 0.034(4) -0.032(4) 0.007(3) -0.016(4)
C51 0.035(4) 0.057(5) 0.030(4) -0.027(4) 0.007(3) -0.012(4)
C52 0.024(3) 0.041(4) 0.033(4) -0.018(3) 0.002(3) -0.002(3)
C53 0.033(4) 0.030(4) 0.021(3) -0.012(3) 0.002(3) -0.001(3)
C54 0.036(4) 0.043(4) 0.033(4) -0.018(4) -0.007(3) 0.001(3)
C55 0.035(4) 0.056(5) 0.043(5) -0.029(4) -0.010(4) 0.007(4)
C56 0.036(4) 0.037(4) 0.064(6) -0.036(4) 0.001(4) -0.008(3)
C57 0.046(4) 0.033(4) 0.039(4) -0.013(4) 0.001(4) -0.005(3)
C58 0.030(4) 0.046(5) 0.033(4) -0.023(4) 0.004(3) 0.000(3)
C59 0.027(4) 0.037(4) 0.027(4) -0.010(3) 0.001(3) -0.005(3)
C60 0.030(4) 0.057(5) 0.034(4) -0.009(4) -0.009(3) -0.006(4)
C61 0.036(4) 0.045(5) 0.061(6) -0.010(5) -0.001(4) 0.002(4)
C62 0.031(4) 0.060(6) 0.035(5) 0.002(4) -0.004(3) 0.005(4)
C63 0.039(4) 0.041(5) 0.032(4) -0.007(4) -0.008(3) 0.001(4)
C64 0.019(3) 0.039(4) 0.040(4) -0.014(4) -0.003(3) -0.001(3)
C65 0.035(4) 0.056(5) 0.034(4) -0.017(4) 0.006(3) 0.010(4)
C66 0.054(5) 0.077(6) 0.030(4) -0.030(4) 0.005(4) -0.017(5)
C67 0.047(5) 0.049(5) 0.041(5) -0.025(4) -0.011(4) 0.008(4)
C68 0.035(4) 0.043(5) 0.040(4) -0.020(4) 0.001(3) -0.003(3)
C69 0.028(4) 0.045(4) 0.028(4) -0.013(3) -0.004(3) -0.007(3)
C70 0.033(4) 0.069(6) 0.042(5) -0.021(5) 0.005(4) -0.002(4)
C71 0.038(5) 0.082(7) 0.054(6) -0.013(5) 0.006(4) -0.022(5)
C72 0.046(5) 0.046(5) 0.058(6) -0.008(4) -0.007(4) -0.017(4)
C73 0.032(4) 0.049(5) 0.056(5) -0.009(4) -0.014(4) -0.004(4)
C74 0.039(4) 0.036(4) 0.020(3) -0.005(3) -0.003(3) -0.009(3)
C75 0.030(4) 0.044(5) 0.041(4) -0.022(4) -0.001(3) -0.004(3)
C76 0.045(5) 0.056(5) 0.050(5) -0.029(4) -0.010(4) 0.008(4)
C77 0.053(6) 0.077(7) 0.062(6) -0.040(5) -0.025(5) 0.017(5)
C78 0.065(6) 0.087(7) 0.059(6) -0.055(6) -0.019(5) 0.022(5)
C79 0.047(5) 0.061(6) 0.051(5) -0.037(5) -0.002(4) 0.013(4)
C80 0.032(4) 0.047(5) 0.041(4) -0.022(4) -0.003(3) -0.005(3)
C81 0.022(4) 0.049(5) 0.035(4) -0.016(4) -0.003(3) 0.006(3)
C82 0.051(5) 0.051(5) 0.035(4) -0.013(4) 0.002(4) 0.001(4)
C83 0.039(5) 0.049(5) 0.061(6) -0.026(5) -0.006(4) 0.013(4)
C84 0.027(4) 0.066(6) 0.050(5) -0.016(5) -0.009(4) 0.013(4)
C85 0.028(4) 0.062(6) 0.045(5) -0.015(4) 0.000(3) -0.001(4)
C86 0.030(4) 0.036(4) 0.028(4) -0.005(3) 0.002(3) -0.004(3)
C87 0.032(4) 0.053(5) 0.033(4) -0.016(4) 0.006(3) 0.004(4)
C88 0.037(4) 0.052(5) 0.042(5) -0.018(4) 0.002(4) -0.006(4)
C89 0.142(12) 0.064(8) 0.079(9) -0.024(7) -0.001(8) -0.003(8)
C90 0.127(11) 0.069(8) 0.099(10) -0.018(8) -0.044(8) -0.026(8)
C91 0.215(17) 0.037(6) 0.067(8) -0.019(6) -0.015(9) 0.020(8)
C92 0.165(14) 0.069(8) 0.106(11) -0.048(8) -0.074(10) 0.066(9)
C93 0.091(9) 0.084(9) 0.094(9) -0.013(8) -0.015(7) 0.023(7)
C94 0.161(14) 0.041(7) 0.119(12) 0.004(7) -0.018(10) 0.028(8)

loop_
_atom_type_symbol
_atom_type_description
_atom_type_scat_dispersion_real
_atom_type_scat_dispersion_imag
_atom_type_scat_source
C C 0.0033 0.0016 'International Tables Vol C Tables 4.2.6.8 and 6.1.1.4'
H H 0.0000 0.0000 'International Tables Vol C Tables 4.2.6.8 and 6.1.1.4'
Fe Fe 0.3463 0.8444 'International Tables Vol C Tables 4.2.6.8 and 6.1.1.4'
N N 0.0061 0.0033 'International Tables Vol C Tables 4.2.6.8 and 6.1.1.4'

loop_
_geom_angle_atom_site_label_1
_geom_angle_atom_site_label_2
_geom_angle_atom_site_label_3
_geom_angle
_geom_angle_site_symmetry_1
_geom_angle_site_symmetry_3
_geom_angle_publ_flag
N11 Fe1 Fe2 123.95(15) . . ?
N12 Fe1 Fe2 97.56(16) . . ?
N12 Fe1 N11 78.9(2) . . ?
N12 Fe1 N23 160.7(2) . . ?
N12 Fe1 N24 109.9(2) . . ?
N23 Fe1 Fe2 63.33(15) . . ?
N23 Fe1 N11 108.8(2) . . ?
N23 Fe1 N24 84.4(2) . . ?
N24 Fe1 Fe2 122.25(16) . . ?
N24 Fe1 N11 110.9(2) . . ?
N13 Fe2 Fe1 64.95(16) . . ?
N13 Fe2 N14 83.7(2) . . ?
N13 Fe2 N21 109.8(2) . . ?
N14 Fe2 Fe1 128.39(16) . . ?
N14 Fe2 N21 106.2(2) . . ?
N21 Fe2 Fe1 122.25(15) . . ?
N22 Fe2 Fe1 100.50(17) . . ?
N22 Fe2 N13 165.4(2) . . ?
N22 Fe2 N14 107.2(2) . . ?
N22 Fe2 N21 77.0(2) . . ?
C1 N11 Fe1 103.3(4) . . ?
C2 N11 Fe1 119.8(5) . . ?
C2 N11 C1 108.6(6) . . ?
C3 N11 Fe1 101.5(4) . . ?
C3 N11 C1 108.9(6) . . ?
C3 N11 C2 113.8(6) . . ?
C8 N12 Fe1 110.4(4) . . ?
C8 N12 C9 123.3(6) . . ?
C9 N12 Fe1 125.1(5) . . ?
C14 N13 Fe2 118.1(4) . . ?
C15 N13 Fe2 110.0(4) . . ?
C15 N13 C14 118.8(5) . . ?
C20 N14 Fe2 104.4(4) . . ?
C20 N14 C21 108.4(5) . . ?
C20 N14 C22 115.1(6) . . ?
C21 N14 Fe2 112.2(4) . . ?
C22 N14 Fe2 108.9(4) . . ?
C22 N14 C21 108.0(6) . . ?
C23 N21 Fe2 119.8(4) . . ?
C23 N21 C24 108.2(6) . . ?
C24 N21 Fe2 105.9(4) . . ?
C25 N21 Fe2 98.3(4) . . ?
C25 N21 C23 115.3(5) . . ?
C25 N21 C24 108.5(5) . . ?
C30 N22 Fe2 111.2(5) . . ?
C30 N22 C31 122.8(6) . . ?
C31 N22 Fe2 123.9(4) . . ?
C36 N23 Fe1 123.2(4) . . ?
C37 N23 Fe1 109.4(4) . . ?
C37 N23 C36 119.1(5) . . ?
C42 N24 Fe1 103.8(4) . . ?
C42 N24 C43 107.4(5) . . ?
C43 N24 Fe1 109.5(4) . . ?
C44 N24 Fe1 111.3(4) . . ?
C44 N24 C42 114.8(6) . . ?
C44 N24 C43 109.9(5) . . ?
N11 C1 H1A 109.5 . . ?
N11 C1 H1B 109.5 . . ?
N11 C1 H1C 109.5 . . ?
H1A C1 H1B 109.5 . . ?
H1A C1 H1C 109.5 . . ?
H1B C1 H1C 109.5 . . ?
N11 C2 H2A 109.5 . . ?
N11 C2 H2B 109.5 . . ?
N11 C2 H2C 109.5 . . ?
H2A C2 H2B 109.5 . . ?
H2A C2 H2C 109.5 . . ?
H2B C2 H2C 109.5 . . ?
C4 C3 N11 123.0(7) . . ?
C4 C3 C8 121.2(7) . . ?
C8 C3 N11 115.8(6) . . ?
C3 C4 H4 119.8 . . ?
C5 C4 C3 120.3(7) . . ?
C5 C4 H4 119.8 . . ?
C4 C5 H5 120.3 . . ?
C4 C5 C6 119.3(7) . . ?
C6 C5 H5 120.3 . . ?
C5 C6 H6 119.9 . . ?
C7 C6 C5 120.3(8) . . ?
C7 C6 H6 119.9 . . ?
C6 C7 H7 119.2 . . ?
C6 C7 C8 121.6(7) . . ?
C8 C7 H7 119.2 . . ?
N12 C8 C7 125.0(7) . . ?
C3 C8 N12 117.7(7) . . ?
C3 C8 C7 117.1(7) . . ?
C10 C9 N12 125.8(7) . . ?
C10 C9 C14 117.6(7) . . ?
C14 C9 N12 116.4(6) . . ?
C9 C10 H10 118.1 . . ?
C11 C10 C9 123.9(8) . . ?
C11 C10 H10 118.1 . . ?
C10 C11 H11 120.8 . . ?
C10 C11 C12 118.5(7) . . ?
C12 C11 H11 120.8 . . ?
C11 C12 H12 120.0 . . ?
C13 C12 C11 119.9(7) . . ?
C13 C12 H12 120.0 . . ?
C12 C13 H13 119.9 . . ?
C12 C13 C14 120.3(7) . . ?
C14 C13 H13 119.9 . . ?
C9 C14 N13 120.6(6) . . ?
C9 C14 C13 119.5(6) . . ?
C13 C14 N13 119.7(6) . . ?
N13 C15 C16 122.0(6) . . ?
C20 C15 N13 120.4(6) . . ?
C20 C15 C16 117.6(7) . . ?
C15 C16 H16 120.8 . . ?
C17 C16 C15 118.4(7) . . ?
C17 C16 H16 120.8 . . ?
C16 C17 H17 119.1 . . ?
C18 C17 C16 121.8(8) . . ?
C18 C17 H17 119.1 . . ?
C17 C18 H18 120.0 . . ?
C19 C18 C17 120.1(8) . . ?
C19 C18 H18 120.0 . . ?
C18 C19 H19 119.6 . . ?
C18 C19 C20 120.9(8) . . ?
C20 C19 H19 119.6 . . ?
C15 C20 N14 117.5(6) . . ?
C15 C20 C19 121.1(7) . . ?
C19 C20 N14 121.0(7) . . ?
N14 C21 H21A 109.5 . . ?
N14 C21 H21B 109.5 . . ?
N14 C21 H21C 109.5 . . ?
H21A C21 H21B 109.5 . . ?
H21A C21 H21C 109.5 . . ?
H21B C21 H21C 109.5 . . ?
N14 C22 H22A 109.5 . . ?
N14 C22 H22B 109.5 . . ?
N14 C22 H22C 109.5 . . ?
H22A C22 H22B 109.5 . . ?
H22A C22 H22C 109.5 . . ?
H22B C22 H22C 109.5 . . ?
N21 C23 H23A 109.5 . . ?
N21 C23 H23B 109.5 . . ?
N21 C23 H23C 109.5 . . ?
H23A C23 H23B 109.5 . . ?
H23A C23 H23C 109.5 . . ?
H23B C23 H23C 109.5 . . ?
N21 C24 H24A 109.5 . . ?
N21 C24 H24B 109.5 . . ?
N21 C24 H24C 109.5 . . ?
H24A C24 H24B 109.5 . . ?
H24A C24 H24C 109.5 . . ?
H24B C24 H24C 109.5 . . ?
C26 C25 N21 121.5(6) . . ?
C30 C25 N21 117.1(6) . . ?
C30 C25 C26 121.4(6) . . ?
C25 C26 H26 120.2 . . ?
C27 C26 C25 119.7(7) . . ?
C27 C26 H26 120.2 . . ?
C26 C27 H27 120.7 . . ?
C28 C27 C26 118.5(7) . . ?
C28 C27 H27 120.7 . . ?
C27 C28 H28 119.1 . . ?
C29 C28 C27 121.7(7) . . ?
C29 C28 H28 119.1 . . ?
C28 C29 H29 119.1 . . ?
C28 C29 C30 121.8(7) . . ?
C30 C29 H29 119.1 . . ?
N22 C30 C25 115.1(6) . . ?
N22 C30 C29 127.7(6) . . ?
C29 C30 C25 116.8(6) . . ?
N22 C31 C32 125.4(6) . . ?
N22 C31 C36 116.7(6) . . ?
C32 C31 C36 117.7(6) . . ?
C31 C32 H32 118.8 . . ?
C33 C32 C31 122.5(7) . . ?
C33 C32 H32 118.8 . . ?
C32 C33 H33 120.4 . . ?
C32 C33 C34 119.2(8) . . ?
C34 C33 H33 120.4 . . ?
C33 C34 H34 120.0 . . ?
C35 C34 C33 119.9(8) . . ?
C35 C34 H34 120.0 . . ?
C34 C35 H35 119.1 . . ?
C34 C35 C36 121.8(7) . . ?
C36 C35 H35 119.1 . . ?
C31 C36 N23 119.7(6) . . ?
C35 C36 N23 121.4(6) . . ?
C35 C36 C31 118.7(6) . . ?
N23 C37 C38 122.2(6) . . ?
C42 C37 N23 121.1(6) . . ?
C42 C37 C38 116.6(6) . . ?
C37 C38 H38 120.1 . . ?
C39 C38 C37 119.8(7) . . ?
C39 C38 H38 120.1 . . ?
C38 C39 H39 118.0 . . ?
C38 C39 C40 124.1(7) . . ?
C40 C39 H39 118.0 . . ?
C39 C40 H40 121.6 . . ?
C39 C40 C41 116.8(7) . . ?
C41 C40 H40 121.6 . . ?
C40 C41 H41 120.1 . . ?
C42 C41 C40 119.9(7) . . ?
C42 C41 H41 120.1 . . ?
C37 C42 N24 116.2(6) . . ?
C37 C42 C41 122.3(7) . . ?
C41 C42 N24 121.2(6) . . ?
N24 C43 H43A 109.5 . . ?
N24 C43 H43B 109.5 . . ?
N24 C43 H43C 109.5 . . ?
H43A C43 H43B 109.5 . . ?
H43A C43 H43C 109.5 . . ?
H43B C43 H43C 109.5 . . ?
N24 C44 H44A 109.5 . . ?
N24 C44 H44B 109.5 . . ?
N24 C44 H44C 109.5 . . ?
H44A C44 H44B 109.5 . . ?
H44A C44 H44C 109.5 . . ?
H44B C44 H44C 109.5 . . ?
N31 Fe3 Fe4 123.05(16) . . ?
N31 Fe3 N41 108.8(2) . . ?
N32 Fe3 Fe4 62.80(15) . . ?
N32 Fe3 N31 84.2(2) . . ?
N32 Fe3 N41 109.8(2) . . ?
N41 Fe3 Fe4 125.11(15) . . ?
N42 Fe3 Fe4 96.79(16) . . ?
N42 Fe3 N31 111.7(2) . . ?
N42 Fe3 N32 159.3(2) . . ?
N42 Fe3 N41 78.5(2) . . ?
N33 Fe4 Fe3 101.89(18) . . ?
N33 Fe4 N34 76.1(2) . . ?
N33 Fe4 N43 166.7(2) . . ?
N33 Fe4 N44 107.2(2) . . ?
N34 Fe4 Fe3 121.69(15) . . ?
N43 Fe4 Fe3 64.83(16) . . ?
N43 Fe4 N34 109.4(2) . . ?
N43 Fe4 N44 83.0(2) . . ?
N44 Fe4 Fe3 126.67(15) . . ?
N44 Fe4 N34 108.3(2) . . ?
C67 N31 Fe3 110.5(4) . . ?
C68 N31 Fe3 111.4(4) . . ?
C68 N31 C67 108.0(5) . . ?
C69 N31 Fe3 104.3(4) . . ?
C69 N31 C67 114.2(6) . . ?
C69 N31 C68 108.5(5) . . ?
C74 N32 Fe3 110.0(4) . . ?
C74 N32 C75 117.8(6) . . ?
C75 N32 Fe3 124.8(5) . . ?
C80 N33 Fe4 121.8(5) . . ?
C81 N33 Fe4 112.1(5) . . ?
C81 N33 C80 123.2(6) . . ?
C86 N34 Fe4 99.4(4) . . ?
C86 N34 C87 110.2(5) . . ?
C86 N34 C88 114.7(5) . . ?
C87 N34 Fe4 104.0(4) . . ?
C88 N34 Fe4 119.9(4) . . ?
C88 N34 C87 107.9(6) . . ?
C64 N41 Fe3 101.6(4) . . ?
C64 N41 C65 109.8(6) . . ?
C64 N41 C66 114.8(6) . . ?
C65 N41 Fe3 103.8(4) . . ?
C65 N41 C66 106.3(6) . . ?
C66 N41 Fe3 119.8(4) . . ?
C58 N42 Fe3 125.2(4) . . ?
C59 N42 Fe3 111.0(4) . . ?
C59 N42 C58 121.9(6) . . ?
C52 N43 Fe4 111.6(4) . . ?
C53 N43 Fe4 119.6(4) . . ?
C53 N43 C52 116.4(6) . . ?
C45 N44 Fe4 108.6(4) . . ?
C46 N44 Fe4 110.1(4) . . ?
C46 N44 C45 108.9(6) . . ?
C47 N44 Fe4 104.3(4) . . ?
C47 N44 C45 108.3(6) . . ?
C47 N44 C46 116.4(6) . . ?
N44 C45 H45A 109.5 . . ?
N44 C45 H45B 109.5 . . ?
N44 C45 H45C 109.5 . . ?
H45A C45 H45B 109.5 . . ?
H45A C45 H45C 109.5 . . ?
H45B C45 H45C 109.5 . . ?
N44 C46 H46A 109.5 . . ?
N44 C46 H46B 109.5 . . ?
N44 C46 H46C 109.5 . . ?
H46A C46 H46B 109.5 . . ?
H46A C46 H46C 109.5 . . ?
H46B C46 H46C 109.5 . . ?
C48 C47 N44 122.3(6) . . ?
C48 C47 C52 119.1(7) . . ?
C52 C47 N44 118.3(6) . . ?
C47 C48 H48 118.4 . . ?
C49 C48 C47 123.2(7) . . ?
C49 C48 H48 118.4 . . ?
C48 C49 H49 121.3 . . ?
C50 C49 C48 117.4(7) . . ?
C50 C49 H49 121.3 . . ?
C49 C50 H50 119.3 . . ?
C49 C50 C51 121.5(8) . . ?
C51 C50 H50 119.3 . . ?
C50 C51 H51 119.6 . . ?
C52 C51 C50 120.7(8) . . ?
C52 C51 H51 119.6 . . ?
C47 C52 N43 118.6(6) . . ?
C51 C52 N43 123.4(6) . . ?
C51 C52 C47 117.9(7) . . ?
N43 C53 C58 119.6(6) . . ?
C54 C53 N43 121.4(6) . . ?
C54 C53 C58 118.6(6) . . ?
C53 C54 H54 119.4 . . ?
C55 C54 C53 121.3(7) . . ?
C55 C54 H54 119.4 . . ?
C54 C55 H55 119.9 . . ?
C54 C55 C56 120.3(7) . . ?
C56 C55 H55 119.9 . . ?
C55 C56 H56 120.1 . . ?
C55 C56 C57 119.8(7) . . ?
C57 C56 H56 120.1 . . ?
C56 C57 H57 118.9 . . ?
C56 C57 C58 122.2(7) . . ?
C58 C57 H57 118.9 . . ?
N42 C58 C53 116.5(6) . . ?
C57 C58 N42 125.7(7) . . ?
C57 C58 C53 117.5(6) . . ?
N42 C59 C60 125.6(7) . . ?
N42 C59 C64 116.5(6) . . ?
C60 C59 C64 117.7(6) . . ?
C59 C60 H60 120.1 . . ?
C61 C60 C59 119.9(8) . . ?
C61 C60 H60 120.1 . . ?
C60 C61 H61 119.2 . . ?
C62 C61 C60 121.6(8) . . ?
C62 C61 H61 119.2 . . ?
C61 C62 H62 120.2 . . ?
C61 C62 C63 119.6(7) . . ?
C63 C62 H62 120.2 . . ?
C62 C63 H63 119.6 . . ?
C62 C63 C64 120.9(8) . . ?
C64 C63 H63 119.6 . . ?
C59 C64 N41 115.9(6) . . ?
C63 C64 N41 123.8(7) . . ?
C63 C64 C59 120.3(7) . . ?
N41 C65 H65A 109.5 . . ?
N41 C65 H65B 109.5 . . ?
N41 C65 H65C 109.5 . . ?
H65A C65 H65B 109.5 . . ?
H65A C65 H65C 109.5 . . ?
H65B C65 H65C 109.5 . . ?
N41 C66 H66A 109.5 . . ?
N41 C66 H66B 109.5 . . ?
N41 C66 H66C 109.5 . . ?
H66A C66 H66B 109.5 . . ?
H66A C66 H66C 109.5 . . ?
H66B C66 H66C 109.5 . . ?
N31 C67 H67A 109.5 . . ?
N31 C67 H67B 109.5 . . ?
N31 C67 H67C 109.5 . . ?
H67A C67 H67B 109.5 . . ?
H67A C67 H67C 109.5 . . ?
H67B C67 H67C 109.5 . . ?
N31 C68 H68A 109.5 . . ?
N31 C68 H68B 109.5 . . ?
N31 C68 H68C 109.5 . . ?
H68A C68 H68B 109.5 . . ?
H68A C68 H68C 109.5 . . ?
H68B C68 H68C 109.5 . . ?
C70 C69 N31 122.2(7) . . ?
C70 C69 C74 121.0(7) . . ?
C74 C69 N31 116.6(6) . . ?
C69 C70 H70 120.0 . . ?
C71 C70 C69 120.1(8) . . ?
C71 C70 H70 120.0 . . ?
C70 C71 H71 120.4 . . ?
C70 C71 C72 119.2(7) . . ?
C72 C71 H71 120.4 . . ?
C71 C72 H72 119.9 . . ?
C73 C72 C71 120.3(8) . . ?
C73 C72 H72 119.9 . . ?
C72 C73 H73 118.1 . . ?
C72 C73 C74 123.7(8) . . ?
C74 C73 H73 118.1 . . ?
N32 C74 C69 120.0(6) . . ?
N32 C74 C73 124.4(7) . . ?
C73 C74 C69 115.6(6) . . ?
C76 C75 N32 120.7(6) . . ?
C76 C75 C80 119.4(7) . . ?
C80 C75 N32 119.9(6) . . ?
C75 C76 H76 119.3 . . ?
C75 C76 C77 121.4(7) . . ?
C77 C76 H76 119.3 . . ?
C76 C77 H77 120.8 . . ?
C78 C77 C76 118.4(8) . . ?
C78 C77 H77 120.8 . . ?
C77 C78 H78 119.4 . . ?
C77 C78 C79 121.3(9) . . ?
C79 C78 H78 119.4 . . ?
C78 C79 H79 119.6 . . ?
C80 C79 C78 120.8(8) . . ?
C80 C79 H79 119.6 . . ?
C75 C80 N33 118.2(7) . . ?
C79 C80 N33 123.3(7) . . ?
C79 C80 C75 118.2(7) . . ?
N33 C81 C82 127.0(7) . . ?
N33 C81 C86 114.9(7) . . ?
C82 C81 C86 117.8(6) . . ?
C81 C82 H82 119.7 . . ?
C83 C82 C81 120.6(8) . . ?
C83 C82 H82 119.7 . . ?
C82 C83 H83 118.9 . . ?
C82 C83 C84 122.2(8) . . ?
C84 C83 H83 118.9 . . ?
C83 C84 H84 121.1 . . ?
C85 C84 C83 117.7(7) . . ?
C85 C84 H84 121.1 . . ?
C84 C85 H85 119.0 . . ?
C84 C85 C86 122.0(8) . . ?
C86 C85 H85 119.0 . . ?
C81 C86 N34 116.0(6) . . ?
C85 C86 N34 124.3(7) . . ?
C85 C86 C81 119.6(7) . . ?
N34 C87 H87A 109.5 . . ?
N34 C87 H87B 109.5 . . ?
N34 C87 H87C 109.5 . . ?
H87A C87 H87B 109.5 . . ?
H87A C87 H87C 109.5 . . ?
H87B C87 H87C 109.5 . . ?
N34 C88 H88A 109.5 . . ?
N34 C88 H88B 109.5 . . ?
N34 C88 H88C 109.5 . . ?
H88A C88 H88B 109.5 . . ?
H88A C88 H88C 109.5 . . ?
H88B C88 H88C 109.5 . . ?
C90 C89 H89 121.4 . . ?
C90 C89 C94 117.2(14) . . ?
C94 C89 H89 121.4 . . ?
C89 C90 H90 118.1 . . ?
C91 C90 C89 123.8(14) . . ?
C91 C90 H90 118.1 . . ?
C90 C91 H91 121.3 . . ?
C90 C91 C92 117.4(11) . . ?
C92 C91 H91 121.3 . . ?
C91 C92 H92 119.6 . . ?
C93 C92 C91 120.9(14) . . ?
C93 C92 H92 119.6 . . ?
C92 C93 H93 120.4 . . ?
C92 C93 C94 119.2(14) . . ?
C94 C93 H93 120.4 . . ?
C89 C94 H94 119.6 . . ?
C93 C94 C89 120.9(12) . . ?
C93 C94 H94 119.6 . . ?

loop_
_geom_bond_atom_site_label_1
_geom_bond_atom_site_label_2
_geom_bond_distance
_geom_bond_site_symmetry_2
_geom_bond_publ_flag
Fe1 Fe2 2.6269(15) . ?
Fe1 N11 2.242(6) . ?
Fe1 N12 1.964(6) . ?
Fe1 N23 2.012(6) . ?
Fe1 N24 2.148(6) . ?
Fe2 N13 2.031(5) . ?
Fe2 N14 2.165(6) . ?
Fe2 N21 2.289(6) . ?
Fe2 N22 1.969(6) . ?
N11 C1 1.506(9) . ?
N11 C2 1.482(9) . ?
N11 C3 1.456(9) . ?
N12 C8 1.399(9) . ?
N12 C9 1.416(9) . ?
N13 C14 1.447(8) . ?
N13 C15 1.415(8) . ?
N14 C20 1.468(9) . ?
N14 C21 1.486(8) . ?
N14 C22 1.485(8) . ?
N21 C23 1.478(8) . ?
N21 C24 1.497(9) . ?
N21 C25 1.449(8) . ?
N22 C30 1.378(8) . ?
N22 C31 1.399(9) . ?
N23 C36 1.436(8) . ?
N23 C37 1.421(8) . ?
N24 C42 1.493(9) . ?
N24 C43 1.506(8) . ?
N24 C44 1.463(8) . ?
C1 H1A 0.9800 . ?
C1 H1B 0.9800 . ?
C1 H1C 0.9800 . ?
C2 H2A 0.9800 . ?
C2 H2B 0.9800 . ?
C2 H2C 0.9800 . ?
C3 C4 1.395(10) . ?
C3 C8 1.396(10) . ?
C4 H4 0.9500 . ?
C4 C5 1.390(11) . ?
C5 H5 0.9500 . ?
C5 C6 1.396(11) . ?
C6 H6 0.9500 . ?
C6 C7 1.369(10) . ?
C7 H7 0.9500 . ?
C7 C8 1.423(10) . ?
C9 C10 1.374(10) . ?
C9 C14 1.415(10) . ?
C10 H10 0.9500 . ?
C10 C11 1.371(10) . ?
C11 H11 0.9500 . ?
C11 C12 1.416(10) . ?
C12 H12 0.9500 . ?
C12 C13 1.375(10) . ?
C13 H13 0.9500 . ?
C13 C14 1.426(9) . ?
C15 C16 1.426(9) . ?
C15 C20 1.393(10) . ?
C16 H16 0.9500 . ?
C16 C17 1.416(10) . ?
C17 H17 0.9500 . ?
C17 C18 1.362(11) . ?
C18 H18 0.9500 . ?
C18 C19 1.343(11) . ?
C19 H19 0.9500 . ?
C19 C20 1.404(10) . ?
C21 H21A 0.9800 . ?
C21 H21B 0.9800 . ?
C21 H21C 0.9800 . ?
C22 H22A 0.9800 . ?
C22 H22B 0.9800 . ?
C22 H22C 0.9800 . ?
C23 H23A 0.9800 . ?
C23 H23B 0.9800 . ?
C23 H23C 0.9800 . ?
C24 H24A 0.9800 . ?
C24 H24B 0.9800 . ?
C24 H24C 0.9800 . ?
C25 C26 1.417(9) . ?
C25 C30 1.414(9) . ?
C26 H26 0.9500 . ?
C26 C27 1.412(10) . ?
C27 H27 0.9500 . ?
C27 C28 1.385(11) . ?
C28 H28 0.9500 . ?
C28 C29 1.382(10) . ?
C29 H29 0.9500 . ?
C29 C30 1.407(9) . ?
C31 C32 1.410(10) . ?
C31 C36 1.420(9) . ?
C32 H32 0.9500 . ?
C32 C33 1.371(10) . ?
C33 H33 0.9500 . ?
C33 C34 1.415(11) . ?
C34 H34 0.9500 . ?
C34 C35 1.355(10) . ?
C35 H35 0.9500 . ?
C35 C36 1.419(9) . ?
C37 C38 1.429(9) . ?
C37 C42 1.380(9) . ?
C38 H38 0.9500 . ?
C38 C39 1.342(10) . ?
C39 H39 0.9500 . ?
C39 C40 1.375(11) . ?
C40 H40 0.9500 . ?
C40 C41 1.406(11) . ?
C41 H41 0.9500 . ?
C41 C42 1.388(10) . ?
C43 H43A 0.9800 . ?
C43 H43B 0.9800 . ?
C43 H43C 0.9800 . ?
C44 H44A 0.9800 . ?
C44 H44B 0.9800 . ?
C44 H44C 0.9800 . ?
Fe3 Fe4 2.6428(16) . ?
Fe3 N31 2.147(6) . ?
Fe3 N32 2.014(6) . ?
Fe3 N41 2.256(6) . ?
Fe3 N42 1.968(6) . ?
Fe4 N33 1.951(6) . ?
Fe4 N34 2.332(5) . ?
Fe4 N43 2.016(6) . ?
Fe4 N44 2.194(6) . ?
N31 C67 1.506(9) . ?
N31 C68 1.481(9) . ?
N31 C69 1.466(9) . ?
N32 C74 1.402(8) . ?
N32 C75 1.410(9) . ?
N33 C80 1.412(9) . ?
N33 C81 1.394(8) . ?
N34 C86 1.452(9) . ?
N34 C87 1.482(9) . ?
N34 C88 1.474(9) . ?
N41 C64 1.457(9) . ?
N41 C65 1.488(9) . ?
N41 C66 1.494(9) . ?
N42 C58 1.407(9) . ?
N42 C59 1.405(8) . ?
N43 C52 1.422(8) . ?
N43 C53 1.418(8) . ?
N44 C45 1.491(8) . ?
N44 C46 1.485(9) . ?
N44 C47 1.449(9) . ?
C45 H45A 0.9800 . ?
C45 H45B 0.9800 . ?
C45 H45C 0.9800 . ?
C46 H46A 0.9800 . ?
C46 H46B 0.9800 . ?
C46 H46C 0.9800 . ?
C47 C48 1.386(9) . ?
C47 C52 1.411(10) . ?
C48 H48 0.9500 . ?
C48 C49 1.378(11) . ?
C49 H49 0.9500 . ?
C49 C50 1.377(11) . ?
C50 H50 0.9500 . ?
C50 C51 1.397(10) . ?
C51 H51 0.9500 . ?
C51 C52 1.395(10) . ?
C53 C54 1.403(9) . ?
C53 C58 1.433(9) . ?
C54 H54 0.9500 . ?
C54 C55 1.375(10) . ?
C55 H55 0.9500 . ?
C55 C56 1.375(10) . ?
C56 H56 0.9500 . ?
C56 C57 1.376(10) . ?
C57 H57 0.9500 . ?
C57 C58 1.394(10) . ?
C59 C60 1.410(10) . ?
C59 C64 1.416(10) . ?
C60 H60 0.9500 . ?
C60 C61 1.401(10) . ?
C61 H61 0.9500 . ?
C61 C62 1.366(12) . ?
C62 H62 0.9500 . ?
C62 C63 1.374(11) . ?
C63 H63 0.9500 . ?
C63 C64 1.400(9) . ?
C65 H65A 0.9800 . ?
C65 H65B 0.9800 . ?
C65 H65C 0.9800 . ?
C66 H66A 0.9800 . ?
C66 H66B 0.9800 . ?
C66 H66C 0.9800 . ?
C67 H67A 0.9800 . ?
C67 H67B 0.9800 . ?
C67 H67C 0.9800 . ?
C68 H68A 0.9800 . ?
C68 H68B 0.9800 . ?
C68 H68C 0.9800 . ?
C69 C70 1.413(10) . ?
C69 C74 1.422(10) . ?
C70 H70 0.9500 . ?
C70 C71 1.375(12) . ?
C71 H71 0.9500 . ?
C71 C72 1.411(12) . ?
C72 H72 0.9500 . ?
C72 C73 1.341(11) . ?
C73 H73 0.9500 . ?
C73 C74 1.407(10) . ?
C75 C76 1.391(10) . ?
C75 C80 1.407(10) . ?
C76 H76 0.9500 . ?
C76 C77 1.409(12) . ?
C77 H77 0.9500 . ?
C77 C78 1.357(12) . ?
C78 H78 0.9500 . ?
C78 C79 1.396(11) . ?
C79 H79 0.9500 . ?
C79 C80 1.396(10) . ?
C81 C82 1.407(11) . ?
C81 C86 1.432(10) . ?
C82 H82 0.9500 . ?
C82 C83 1.370(10) . ?
C83 H83 0.9500 . ?
C83 C84 1.398(11) . ?
C84 H84 0.9500 . ?
C84 C85 1.389(11) . ?
C85 H85 0.9500 . ?
C85 C86 1.390(10) . ?
C87 H87A 0.9800 . ?
C87 H87B 0.9800 . ?
C87 H87C 0.9800 . ?
C88 H88A 0.9800 . ?
C88 H88B 0.9800 . ?
C88 H88C 0.9800 . ?
C89 H89 0.9500 . ?
C89 C90 1.360(15) . ?
C89 C94 1.390(17) . ?
C90 H90 0.9500 . ?
C90 C91 1.358(17) . ?
C91 H91 0.9500 . ?
C91 C92 1.389(19) . ?
C92 H92 0.9500 . ?
C92 C93 1.365(16) . ?
C93 H93 0.9500 . ?
C93 C94 1.378(17) . ?
C94 H94 0.9500 . ?

loop_
_geom_torsion_atom_site_label_1
_geom_torsion_atom_site_label_2
_geom_torsion_atom_site_label_3
_geom_torsion_atom_site_label_4
_geom_torsion
_geom_torsion_site_symmetry_1
_geom_torsion_site_symmetry_2
_geom_torsion_site_symmetry_3
_geom_torsion_site_symmetry_4
_geom_torsion_publ_flag
Fe1 N11 C3 C4 153.0(6) . . . . ?
Fe1 N11 C3 C8 -25.4(6) . . . . ?
Fe1 N12 C8 C3 30.4(7) . . . . ?
Fe1 N12 C8 C7 -143.6(6) . . . . ?
Fe1 N12 C9 C10 -166.9(5) . . . . ?
Fe1 N12 C9 C14 7.8(8) . . . . ?
Fe1 N23 C36 C31 -72.4(8) . . . . ?
Fe1 N23 C36 C35 102.4(7) . . . . ?
Fe1 N23 C37 C38 174.6(5) . . . . ?
Fe1 N23 C37 C42 -2.3(8) . . . . ?
Fe1 N24 C42 C37 23.4(7) . . . . ?
Fe1 N24 C42 C41 -162.9(6) . . . . ?
Fe2 N13 C14 C9 -70.3(7) . . . . ?
Fe2 N13 C14 C13 104.9(6) . . . . ?
Fe2 N13 C15 C16 175.2(5) . . . . ?
Fe2 N13 C15 C20 -3.8(7) . . . . ?
Fe2 N14 C20 C15 20.5(7) . . . . ?
Fe2 N14 C20 C19 -166.9(5) . . . . ?
Fe2 N21 C25 C26 146.2(6) . . . . ?
Fe2 N21 C25 C30 -31.8(7) . . . . ?
Fe2 N22 C30 C25 32.8(8) . . . . ?
Fe2 N22 C30 C29 -139.7(7) . . . . ?
Fe2 N22 C31 C32 -170.6(6) . . . . ?
Fe2 N22 C31 C36 5.6(9) . . . . ?
N11 C3 C4 C5 -178.0(6) . . . . ?
N11 C3 C8 N12 0.3(9) . . . . ?
N11 C3 C8 C7 174.8(6) . . . . ?
N12 C9 C10 C11 -179.5(7) . . . . ?
N12 C9 C14 N13 -6.1(9) . . . . ?
N12 C9 C14 C13 178.6(6) . . . . ?
N13 C15 C16 C17 -175.4(6) . . . . ?
N13 C15 C20 N14 -12.7(9) . . . . ?
N13 C15 C20 C19 174.7(6) . . . . ?
N21 C25 C26 C27 -178.8(7) . . . . ?
N21 C25 C30 N22 4.5(10) . . . . ?
N21 C25 C30 C29 177.9(6) . . . . ?
N22 C31 C32 C33 178.6(8) . . . . ?
N22 C31 C36 N23 -5.7(10) . . . . ?
N22 C31 C36 C35 179.4(6) . . . . ?
N23 C37 C38 C39 -170.4(7) . . . . ?
N23 C37 C42 N24 -15.8(10) . . . . ?
N23 C37 C42 C41 170.5(7) . . . . ?
C1 N11 C3 C4 -98.5(7) . . . . ?
C1 N11 C3 C8 83.1(7) . . . . ?
C2 N11 C3 C4 22.8(9) . . . . ?
C2 N11 C3 C8 -155.6(6) . . . . ?
C3 C4 C5 C6 1.1(11) . . . . ?
C4 C3 C8 N12 -178.2(6) . . . . ?
C4 C3 C8 C7 -3.7(10) . . . . ?
C4 C5 C6 C7 1.0(11) . . . . ?
C5 C6 C7 C8 -4.6(11) . . . . ?
C6 C7 C8 N12 179.9(7) . . . . ?
C6 C7 C8 C3 5.9(10) . . . . ?
C8 N12 C9 C10 27.4(10) . . . . ?
C8 N12 C9 C14 -157.8(6) . . . . ?
C8 C3 C4 C5 0.4(11) . . . . ?
C9 N12 C8 C3 -162.1(6) . . . . ?
C9 N12 C8 C7 23.9(10) . . . . ?
C9 C10 C11 C12 -1.6(11) . . . . ?
C10 C9 C14 N13 169.1(6) . . . . ?
C10 C9 C14 C13 -6.1(9) . . . . ?
C10 C11 C12 C13 -2.3(11) . . . . ?
C11 C12 C13 C14 1.7(10) . . . . ?
C12 C13 C14 N13 -172.7(6) . . . . ?
C12 C13 C14 C9 2.6(10) . . . . ?
C14 N13 C15 C16 -44.5(8) . . . . ?
C14 N13 C15 C20 136.6(6) . . . . ?
C14 C9 C10 C11 5.8(11) . . . . ?
C15 N13 C14 C9 152.5(6) . . . . ?
C15 N13 C14 C13 -32.3(8) . . . . ?
C15 C16 C17 C18 -0.6(10) . . . . ?
C16 C15 C20 N14 168.3(6) . . . . ?
C16 C15 C20 C19 -4.3(10) . . . . ?
C16 C17 C18 C19 -1.8(12) . . . . ?
C17 C18 C19 C20 1.1(12) . . . . ?
C18 C19 C20 N14 -170.3(7) . . . . ?
C18 C19 C20 C15 2.0(11) . . . . ?
C20 C15 C16 C17 3.5(9) . . . . ?
C21 N14 C20 C15 -99.2(7) . . . . ?
C21 N14 C20 C19 73.4(8) . . . . ?
C22 N14 C20 C15 139.8(6) . . . . ?
C22 N14 C20 C19 -47.6(9) . . . . ?
C23 N21 C25 C26 17.6(9) . . . . ?
C23 N21 C25 C30 -160.4(6) . . . . ?
C24 N21 C25 C26 -103.8(7) . . . . ?
C24 N21 C25 C30 78.2(8) . . . . ?
C25 C26 C27 C28 1.1(12) . . . . ?
C26 C25 C30 N22 -173.5(7) . . . . ?
C26 C25 C30 C29 -0.1(11) . . . . ?
C26 C27 C28 C29 -0.4(13) . . . . ?
C27 C28 C29 C30 -0.7(13) . . . . ?
C28 C29 C30 N22 173.3(8) . . . . ?
C28 C29 C30 C25 0.9(11) . . . . ?
C30 N22 C31 C32 27.4(11) . . . . ?
C30 N22 C31 C36 -156.3(7) . . . . ?
C30 C25 C26 C27 -0.9(11) . . . . ?
C31 N22 C30 C25 -163.2(7) . . . . ?
C31 N22 C30 C29 24.3(12) . . . . ?
C31 C32 C33 C34 0.6(13) . . . . ?
C32 C31 C36 N23 170.9(7) . . . . ?
C32 C31 C36 C35 -4.0(10) . . . . ?
C32 C33 C34 C35 -1.8(13) . . . . ?
C33 C34 C35 C36 0.0(13) . . . . ?
C34 C35 C36 N23 -171.9(7) . . . . ?
C34 C35 C36 C31 2.9(11) . . . . ?
C36 N23 C37 C38 -36.0(9) . . . . ?
C36 N23 C37 C42 147.1(7) . . . . ?
C36 C31 C32 C33 2.3(12) . . . . ?
C37 N23 C36 C31 142.6(7) . . . . ?
C37 N23 C36 C35 -42.6(10) . . . . ?
C37 C38 C39 C40 -0.8(12) . . . . ?
C38 C37 C42 N24 167.1(6) . . . . ?
C38 C37 C42 C41 -6.5(11) . . . . ?
C38 C39 C40 C41 -5.1(13) . . . . ?
C39 C40 C41 C42 5.1(12) . . . . ?
C40 C41 C42 N24 -172.6(7) . . . . ?
C40 C41 C42 C37 0.7(12) . . . . ?
C42 C37 C38 C39 6.6(11) . . . . ?
C43 N24 C42 C37 -92.5(7) . . . . ?
C43 N24 C42 C41 81.2(8) . . . . ?
C44 N24 C42 C37 145.0(6) . . . . ?
C44 N24 C42 C41 -41.2(9) . . . . ?
Fe3 N31 C69 C70 164.0(6) . . . . ?
Fe3 N31 C69 C74 -21.5(7) . . . . ?
Fe3 N32 C74 C69 6.6(8) . . . . ?
Fe3 N32 C74 C73 -171.6(6) . . . . ?
Fe3 N32 C75 C76 -105.2(7) . . . . ?
Fe3 N32 C75 C80 74.4(8) . . . . ?
Fe3 N41 C64 C59 25.6(6) . . . . ?
Fe3 N41 C64 C63 -152.7(6) . . . . ?
Fe3 N42 C58 C53 -7.5(9) . . . . ?
Fe3 N42 C58 C57 166.8(6) . . . . ?
Fe3 N42 C59 C60 144.4(6) . . . . ?
Fe3 N42 C59 C64 -31.4(7) . . . . ?
Fe4 N33 C80 C75 -1.3(9) . . . . ?
Fe4 N33 C80 C79 172.6(6) . . . . ?
Fe4 N33 C81 C82 136.7(7) . . . . ?
Fe4 N33 C81 C86 -36.6(7) . . . . ?
Fe4 N34 C86 C81 28.7(6) . . . . ?
Fe4 N34 C86 C85 -146.7(6) . . . . ?
Fe4 N43 C52 C47 3.7(7) . . . . ?
Fe4 N43 C52 C51 -172.9(5) . . . . ?
Fe4 N43 C53 C54 -102.6(7) . . . . ?
Fe4 N43 C53 C58 70.2(7) . . . . ?
Fe4 N44 C47 C48 165.0(6) . . . . ?
Fe4 N44 C47 C52 -21.1(7) . . . . ?
N31 C69 C70 C71 171.5(7) . . . . ?
N31 C69 C74 N32 11.5(9) . . . . ?
N31 C69 C74 C73 -170.1(6) . . . . ?
N32 C75 C76 C77 176.4(7) . . . . ?
N32 C75 C80 N33 2.3(10) . . . . ?
N32 C75 C80 C79 -172.0(7) . . . . ?
N33 C81 C82 C83 -176.5(7) . . . . ?
N33 C81 C86 N34 -0.6(9) . . . . ?
N33 C81 C86 C85 175.0(6) . . . . ?
N42 C59 C60 C61 -178.8(6) . . . . ?
N42 C59 C64 N41 0.1(9) . . . . ?
N42 C59 C64 C63 178.4(6) . . . . ?
N43 C53 C54 C55 170.8(7) . . . . ?
N43 C53 C58 N42 7.2(9) . . . . ?
N43 C53 C58 C57 -167.5(6) . . . . ?
N44 C47 C48 C49 170.5(7) . . . . ?
N44 C47 C52 N43 13.4(9) . . . . ?
N44 C47 C52 C51 -169.9(6) . . . . ?
C45 N44 C47 C48 -79.5(8) . . . . ?
C45 N44 C47 C52 94.5(7) . . . . ?
C46 N44 C47 C48 43.5(9) . . . . ?
C46 N44 C47 C52 -142.5(6) . . . . ?
C47 C48 C49 C50 0.3(11) . . . . ?
C48 C47 C52 N43 -172.5(6) . . . . ?
C48 C47 C52 C51 4.3(10) . . . . ?
C48 C49 C50 C51 1.9(11) . . . . ?
C49 C50 C51 C52 -0.9(11) . . . . ?
C50 C51 C52 N43 174.4(6) . . . . ?
C50 C51 C52 C47 -2.2(10) . . . . ?
C52 N43 C53 C54 36.5(9) . . . . ?
C52 N43 C53 C58 -150.6(6) . . . . ?
C52 C47 C48 C49 -3.5(11) . . . . ?
C53 N43 C52 C47 -138.6(6) . . . . ?
C53 N43 C52 C51 44.9(9) . . . . ?
C53 C54 C55 C56 -0.4(11) . . . . ?
C54 C53 C58 N42 -179.7(6) . . . . ?
C54 C53 C58 C57 5.5(10) . . . . ?
C54 C55 C56 C57 -0.5(11) . . . . ?
C55 C56 C57 C58 4.2(12) . . . . ?
C56 C57 C58 N42 179.1(7) . . . . ?
C56 C57 C58 C53 -6.7(11) . . . . ?
C58 N42 C59 C60 -20.7(10) . . . . ?
C58 N42 C59 C64 163.5(6) . . . . ?
C58 C53 C54 C55 -2.2(10) . . . . ?
C59 N42 C58 C53 155.4(6) . . . . ?
C59 N42 C58 C57 -30.3(10) . . . . ?
C59 C60 C61 C62 1.3(11) . . . . ?
C60 C59 C64 N41 -176.1(6) . . . . ?
C60 C59 C64 C63 2.2(10) . . . . ?
C60 C61 C62 C63 1.2(12) . . . . ?
C61 C62 C63 C64 -2.0(11) . . . . ?
C62 C63 C64 N41 178.5(6) . . . . ?
C62 C63 C64 C59 0.3(11) . . . . ?
C64 C59 C60 C61 -3.0(10) . . . . ?
C65 N41 C64 C59 -83.8(7) . . . . ?
C65 N41 C64 C63 97.8(8) . . . . ?
C66 N41 C64 C59 156.4(6) . . . . ?
C66 N41 C64 C63 -21.9(9) . . . . ?
C67 N31 C69 C70 43.3(9) . . . . ?
C67 N31 C69 C74 -142.2(6) . . . . ?
C68 N31 C69 C70 -77.2(8) . . . . ?
C68 N31 C69 C74 97.4(7) . . . . ?
C69 C70 C71 C72 -0.8(13) . . . . ?
C70 C69 C74 N32 -173.9(6) . . . . ?
C70 C69 C74 C73 4.5(10) . . . . ?
C70 C71 C72 C73 2.5(13) . . . . ?
C71 C72 C73 C74 -0.6(13) . . . . ?
C72 C73 C74 N32 175.4(7) . . . . ?
C72 C73 C74 C69 -2.9(11) . . . . ?
C74 N32 C75 C76 41.6(10) . . . . ?
C74 N32 C75 C80 -138.8(7) . . . . ?
C74 C69 C70 C71 -2.8(11) . . . . ?
C75 N32 C74 C69 -144.8(7) . . . . ?
C75 N32 C74 C73 36.9(10) . . . . ?
C75 C76 C77 C78 -2.4(14) . . . . ?
C76 C75 C80 N33 -178.1(7) . . . . ?
C76 C75 C80 C79 7.6(11) . . . . ?
C76 C77 C78 C79 3.4(14) . . . . ?
C77 C78 C79 C80 1.2(14) . . . . ?
C78 C79 C80 N33 179.3(8) . . . . ?
C78 C79 C80 C75 -6.8(12) . . . . ?
C80 N33 C81 C82 -24.2(11) . . . . ?
C80 N33 C81 C86 162.5(6) . . . . ?
C80 C75 C76 C77 -3.2(12) . . . . ?
C81 N33 C80 C75 157.8(7) . . . . ?
C81 N33 C80 C79 -28.2(11) . . . . ?
C81 C82 C83 C84 3.6(13) . . . . ?
C82 C81 C86 N34 -174.5(6) . . . . ?
C82 C81 C86 C85 1.1(10) . . . . ?
C82 C83 C84 C85 -1.4(13) . . . . ?
C83 C84 C85 C86 -0.9(12) . . . . ?
C84 C85 C86 N34 176.3(7) . . . . ?
C84 C85 C86 C81 1.0(11) . . . . ?
C86 C81 C82 C83 -3.4(11) . . . . ?
C87 N34 C86 C81 -80.2(7) . . . . ?
C87 N34 C86 C85 104.5(8) . . . . ?
C88 N34 C86 C81 157.8(6) . . . . ?
C88 N34 C86 C85 -17.6(9) . . . . ?
C89 C90 C91 C92 7(2) . . . . ?
C90 C89 C94 C93 4(2) . . . . ?
C90 C91 C92 C93 -8.4(19) . . . . ?
C91 C92 C93 C94 8.0(19) . . . . ?
C92 C93 C94 C89 -6(2) . . . . ?
C94 C89 C90 C91 -5(2) . . . . ?

loop_
_smtbx_masks_void_nr
_smtbx_masks_void_average_x
_smtbx_masks_void_average_y
_smtbx_masks_void_average_z
_smtbx_masks_void_volume
_smtbx_masks_void_count_electrons
_smtbx_masks_void_content
1 -0.227 0.000 0.500 880.0 195.1 ?
